data_4307482
loop_
_publ_author_name
'Gregor Reeske'
'Alan H. Cowley'

_publ_contact_author_address
;
   Department of Chemistry and Biochemistry
   University of Texas-Austin
   1 University Station, A5300
   Austin, TX 78701
   USA 
;
_publ_contact_author_email cowley@mail.utexas.edu
_publ_contact_author_fax 512-471-6822
_publ_contact_author_name
;
Alan H. Cowley
;
_publ_contact_author_phone 512-471-7710
_publ_section_title
;
One-Step Redox Route to N-Heterocyclic Phosphenium Ions
;
_journal_name_full 'Inorganic Chemistry'
_journal_page_first 1426
_journal_page_last 1430
_journal_paper_doi 10.1021/ic061956z
_journal_volume 46
_journal_year 2007
_chemical_formula_moiety 'C10 H20 N2 P, C4 H8 O, I3'
_chemical_formula_sum 'C14 H28 I3 N2 O P'
_chemical_formula_weight 652.05
_space_group_IT_number 14
_symmetry_cell_setting monoclinic
_symmetry_Int_Tables_number 14
_symmetry_space_group_name_Hall '-P 2ybc'
_symmetry_space_group_name_H-M 'P 1 21/c 1'
_atom_sites_solution_hydrogens geom
_atom_sites_solution_primary direct
_atom_sites_solution_secondary difmap
_cell_angle_alpha 90.000
_cell_angle_beta 110.922(5)
_cell_angle_gamma 90.000
_cell_formula_units_Z 4
_cell_length_a 12.993(5)
_cell_length_b 15.126(5)
_cell_length_c 12.254(5)
_cell_measurement_temperature 153(2)
_cell_volume 2249.5(15)
_computing_cell_refinement 'Collect software, Nonius B.V. 1998'
_computing_data_collection 'Collect software, Nonius B.V. 1998'
_computing_data_reduction
;
DENZO and Scalepack (Otwinoski and Minor, 1997)
;
_computing_molecular_graphics 'XP SHELXTL/PC, Siemens Analytical'
_computing_structure_refinement 'XL SHELXTL/PC, Siemens Analytical'
_computing_structure_solution
;
SIR97 - Altomare A., Burla M.C., Camalli M., Cascarano G.L., Giacovazzo C., 
Guagliardi A., Moliterni A.G.G., Polidori G.,Spagna R.
;
_diffrn_ambient_temperature 153(2)
_diffrn_measured_fraction_theta_full 0.998
_diffrn_measured_fraction_theta_max 0.998
_diffrn_measurement_device_type 'Nonius Kappa CCD'
_diffrn_measurement_method \f-scan
_diffrn_radiation_monochromator graphite
_diffrn_radiation_probe x-ray
_diffrn_radiation_type MoK\a
_diffrn_radiation_wavelength 0.71069
_diffrn_reflns_av_R_equivalents 0.0274
_diffrn_reflns_av_sigmaI/netI 0.0505
_diffrn_reflns_limit_h_max 16
_diffrn_reflns_limit_h_min -16
_diffrn_reflns_limit_k_max 19
_diffrn_reflns_limit_k_min -17
_diffrn_reflns_limit_l_max 15
_diffrn_reflns_limit_l_min -15
_diffrn_reflns_number 9040
_diffrn_reflns_theta_full 27.50
_diffrn_reflns_theta_max 27.50
_diffrn_reflns_theta_min 2.15
_diffrn_source 'fine-focus sealed tube'
_exptl_absorpt_coefficient_mu 4.241
_exptl_absorpt_correction_T_max 0.507
_exptl_absorpt_correction_T_min 0.445
_exptl_absorpt_correction_type multi-scan
_exptl_absorpt_process_details 'DENZO and Scalepack (Otwinoski and Minor, 1997)'
_exptl_crystal_colour red
_exptl_crystal_density_diffrn 1.925
_exptl_crystal_density_method 'not measured'
_exptl_crystal_description block
_exptl_crystal_F_000 1232
_exptl_crystal_size_max 0.20
_exptl_crystal_size_mid 0.18
_exptl_crystal_size_min 0.16
_refine_diff_density_max 0.893
_refine_diff_density_min -0.871
_refine_diff_density_rms 0.139
_refine_ls_extinction_method none
_refine_ls_goodness_of_fit_ref 1.078
_refine_ls_hydrogen_treatment constr
_refine_ls_matrix_type full
_refine_ls_number_parameters 200
_refine_ls_number_reflns 5151
_refine_ls_number_restraints 0
_refine_ls_restrained_S_all 1.078
_refine_ls_R_factor_all 0.0635
_refine_ls_R_factor_gt 0.0341
_refine_ls_shift/su_max 0.001
_refine_ls_shift/su_mean 0.000
_refine_ls_structure_factor_coef Fsqd
_refine_ls_weighting_details 'calc w=1/[\s^2^(Fo^2^)+(0.0327P)^2^+1.2163P] where P=(Fo^2^+2Fc^2^)/3'
_refine_ls_weighting_scheme calc
_refine_ls_wR_factor_gt 0.0738
_refine_ls_wR_factor_ref 0.0845
_reflns_number_gt 3672
_reflns_number_total 5151
_reflns_threshold_expression >2sigma(I)
_cod_data_source_file ic061956zsi20061012_022738.cif
_cod_data_source_block try1
_cod_original_sg_symbol_Hall -p2ybc
_cod_original_sg_symbol_H-M 'P 21/c'
_cod_database_code 4307482

loop_
_symmetry_equiv_pos_as_xyz
'x, y, z'
'-x, y+1/2, -z+1/2'
'-x, -y, -z'
'x, -y-1/2, z-1/2'

loop_
_atom_site_label
_atom_site_type_symbol
_atom_site_fract_x
_atom_site_fract_y
_atom_site_fract_z
_atom_site_U_iso_or_equiv
_atom_site_adp_type
_atom_site_occupancy
_atom_site_symmetry_multiplicity
_atom_site_calc_flag
_atom_site_refinement_flags
_atom_site_disorder_assembly
_atom_site_disorder_group
C1 C 0.4109(3) 0.1745(3) 0.0633(4) 0.0314(10) Uani 1 1 d . . .
H1 H 0.3347 0.1674 0.0498 0.038 Uiso 1 1 calc R . .
C2 C 0.4907(3) 0.1182(3) 0.1270(4) 0.0305(10) Uani 1 1 d . . .
H2 H 0.4773 0.0662 0.1634 0.037 Uiso 1 1 calc R . .
C3 C 0.3835(4) 0.3173(3) -0.0519(4) 0.0349(11) Uani 1 1 d . . .
C4 C 0.3017(4) 0.2767(4) -0.1627(4) 0.0509(14) Uani 1 1 d . . .
H4A H 0.3416 0.2415 -0.2020 0.076 Uiso 1 1 calc R . .
H4B H 0.2606 0.3238 -0.2151 0.076 Uiso 1 1 calc R . .
H4C H 0.2503 0.2385 -0.1424 0.076 Uiso 1 1 calc R . .
C5 C 0.4593(4) 0.3811(3) -0.0844(5) 0.0467(13) Uani 1 1 d . . .
H5A H 0.5145 0.4049 -0.0131 0.070 Uiso 1 1 calc R . .
H5B H 0.4156 0.4298 -0.1313 0.070 Uiso 1 1 calc R . .
H5C H 0.4964 0.3496 -0.1298 0.070 Uiso 1 1 calc R . .
C6 C 0.3269(4) 0.3627(3) 0.0240(5) 0.0428(12) Uani 1 1 d . . .
H6A H 0.2785 0.3204 0.0426 0.064 Uiso 1 1 calc R . .
H6B H 0.2832 0.4129 -0.0187 0.064 Uiso 1 1 calc R . .
H6C H 0.3830 0.3839 0.0966 0.064 Uiso 1 1 calc R . .
C7 C 0.6969(3) 0.0956(3) 0.2008(4) 0.0319(10) Uani 1 1 d . . .
C8 C 0.7060(4) 0.0914(4) 0.3274(4) 0.0465(13) Uani 1 1 d . . .
H8A H 0.7009 0.1512 0.3557 0.070 Uiso 1 1 calc R . .
H8B H 0.7769 0.0652 0.3745 0.070 Uiso 1 1 calc R . .
H8C H 0.6460 0.0550 0.3339 0.070 Uiso 1 1 calc R . .
C9 C 0.6883(4) 0.0027(3) 0.1474(5) 0.0428(12) Uani 1 1 d . . .
H9A H 0.6240 -0.0279 0.1535 0.064 Uiso 1 1 calc R . .
H9B H 0.7552 -0.0309 0.1897 0.064 Uiso 1 1 calc R . .
H9C H 0.6802 0.0077 0.0650 0.064 Uiso 1 1 calc R . .
C10 C 0.7936(3) 0.1455(3) 0.1875(5) 0.0483(14) Uani 1 1 d . . .
H10A H 0.7852 0.1472 0.1048 0.072 Uiso 1 1 calc R . .
H10B H 0.8625 0.1153 0.2323 0.072 Uiso 1 1 calc R . .
H10C H 0.7952 0.2059 0.2168 0.072 Uiso 1 1 calc R . .
C11A C 1.075(2) 0.2327(18) 0.521(4) 0.070(4) Uani 0.29(2) 1 d P A 1
H11A H 1.0578 0.1869 0.4597 0.084 Uiso 0.29(2) 1 calc PR A 1
H11B H 1.1130 0.2050 0.5985 0.084 Uiso 0.29(2) 1 calc PR A 1
C11B C 1.0463(8) 0.2564(8) 0.4492(15) 0.070(4) Uani 0.71(2) 1 d P A 2
H11C H 1.0645 0.1926 0.4581 0.084 Uiso 0.71(2) 1 calc PR A 2
H11D H 1.0085 0.2698 0.3652 0.084 Uiso 0.71(2) 1 calc PR A 2
C12 C 0.9749(5) 0.2815(4) 0.5180(6) 0.0701(18) Uani 1 1 d . . .
H12A H 0.9433 0.2543 0.5725 0.084 Uiso 1 1 calc R A 1
H12B H 0.9187 0.2799 0.4383 0.084 Uiso 1 1 calc R A 1
C13 C 1.0089(4) 0.3747(4) 0.5534(5) 0.0531(14) Uani 1 1 d . A .
H13A H 1.0353 0.3812 0.6395 0.064 Uiso 1 1 calc R . .
H13B H 0.9467 0.4160 0.5179 0.064 Uiso 1 1 calc R . .
C14 C 1.1004(4) 0.3921(3) 0.5083(5) 0.0516(14) Uani 1 1 d . . .
H14A H 1.0717 0.4221 0.4314 0.062 Uiso 1 1 calc R A .
H14B H 1.1577 0.4300 0.5634 0.062 Uiso 1 1 calc R . .
N1 N 0.4541(3) 0.2429(2) 0.0208(3) 0.0275(8) Uani 1 1 d . . .
N2 N 0.5933(3) 0.1455(2) 0.1327(3) 0.0262(8) Uani 1 1 d . . .
P1 P 0.59055(9) 0.23866(7) 0.05964(10) 0.0287(3) Uani 1 1 d . . .
I1 I 0.61647(3) 0.37666(2) 0.31317(3) 0.04183(11) Uani 1 1 d . . .
I2 I 0.79419(2) 0.427445(18) 0.21826(3) 0.03449(10) Uani 1 1 d . . .
I3 I 0.95925(2) 0.47339(2) 0.12720(3) 0.04501(11) Uani 1 1 d . . .
O1 O 1.1438(3) 0.3092(2) 0.4979(4) 0.0731(14) Uani 1 1 d . A .

loop_
_atom_site_aniso_label
_atom_site_aniso_U_11
_atom_site_aniso_U_22
_atom_site_aniso_U_33
_atom_site_aniso_U_23
_atom_site_aniso_U_13
_atom_site_aniso_U_12
C1 0.026(2) 0.036(3) 0.033(3) 0.004(2) 0.011(2) -0.002(2)
C2 0.029(2) 0.028(2) 0.034(3) 0.005(2) 0.012(2) -0.0031(19)
C3 0.035(2) 0.034(3) 0.034(3) 0.012(2) 0.009(2) 0.003(2)
C4 0.045(3) 0.058(3) 0.038(3) 0.013(3) 0.000(2) 0.007(3)
C5 0.043(3) 0.037(3) 0.059(4) 0.015(3) 0.017(3) 0.007(2)
C6 0.039(3) 0.041(3) 0.054(3) 0.006(3) 0.022(2) 0.012(2)
C7 0.027(2) 0.030(2) 0.034(3) 0.003(2) 0.006(2) 0.0072(19)
C8 0.043(3) 0.062(3) 0.032(3) 0.009(3) 0.010(2) 0.018(3)
C9 0.041(3) 0.030(3) 0.054(3) 0.001(2) 0.014(2) 0.011(2)
C10 0.024(2) 0.048(3) 0.068(4) 0.009(3) 0.010(2) 0.006(2)
C11A 0.033(5) 0.041(6) 0.123(12) -0.024(7) 0.012(6) 0.001(4)
C11B 0.033(5) 0.041(6) 0.123(12) -0.024(7) 0.012(6) 0.001(4)
C12 0.060(4) 0.064(4) 0.093(5) 0.000(4) 0.034(4) -0.001(3)
C13 0.051(3) 0.051(3) 0.059(4) 0.000(3) 0.021(3) 0.002(3)
C14 0.045(3) 0.047(3) 0.064(4) -0.007(3) 0.021(3) 0.006(2)
N1 0.0275(18) 0.0267(19) 0.028(2) 0.0020(16) 0.0090(16) 0.0016(15)
N2 0.0241(17) 0.030(2) 0.024(2) -0.0023(16) 0.0085(15) 0.0009(15)
P1 0.0263(5) 0.0268(6) 0.0341(7) 0.0018(5) 0.0122(5) 0.0015(5)
I1 0.0504(2) 0.0413(2) 0.0385(2) -0.00228(15) 0.02150(16) 0.00166(15)
I2 0.03526(17) 0.02943(17) 0.03363(19) -0.00093(13) 0.00602(13) -0.00087(13)
I3 0.03651(18) 0.0485(2) 0.0473(2) -0.00609(16) 0.01161(15) -0.01058(14)
O1 0.0358(19) 0.051(2) 0.130(4) -0.034(3) 0.026(2) -0.0002(18)

loop_
_atom_type_symbol
_atom_type_description
_atom_type_scat_dispersion_real
_atom_type_scat_dispersion_imag
_atom_type_scat_source
C C 0.0033 0.0016 'International Tables Vol C Tables 4.2.6.8 and 6.1.1.4'
H H 0.0000 0.0000 'International Tables Vol C Tables 4.2.6.8 and 6.1.1.4'
N N 0.0061 0.0033 'International Tables Vol C Tables 4.2.6.8 and 6.1.1.4'
P P 0.1023 0.0942 'International Tables Vol C Tables 4.2.6.8 and 6.1.1.4'
I I -0.4742 1.8119 'International Tables Vol C Tables 4.2.6.8 and 6.1.1.4'
O O 0.0106 0.0060 'International Tables Vol C Tables 4.2.6.8 and 6.1.1.4'

loop_
_geom_angle_atom_site_label_1
_geom_angle_atom_site_label_2
_geom_angle_atom_site_label_3
_geom_angle
_geom_angle_site_symmetry_1
_geom_angle_site_symmetry_3
_geom_angle_publ_flag
C2 C1 N1 111.3(4) . . ?
C2 C1 H1 124.4 . . ?
N1 C1 H1 124.4 . . ?
C1 C2 N2 111.7(4) . . ?
C1 C2 H2 124.2 . . ?
N2 C2 H2 124.2 . . ?
N1 C3 C4 107.8(4) . . ?
N1 C3 C5 108.0(3) . . ?
C4 C3 C5 109.4(4) . . ?
N1 C3 C6 107.1(4) . . ?
C4 C3 C6 112.8(4) . . ?
C5 C3 C6 111.5(4) . . ?
C3 C4 H4A 109.5 . . ?
C3 C4 H4B 109.5 . . ?
H4A C4 H4B 109.5 . . ?
C3 C4 H4C 109.5 . . ?
H4A C4 H4C 109.5 . . ?
H4B C4 H4C 109.5 . . ?
C3 C5 H5A 109.5 . . ?
C3 C5 H5B 109.5 . . ?
H5A C5 H5B 109.5 . . ?
C3 C5 H5C 109.5 . . ?
H5A C5 H5C 109.5 . . ?
H5B C5 H5C 109.5 . . ?
C3 C6 H6A 109.5 . . ?
C3 C6 H6B 109.5 . . ?
H6A C6 H6B 109.5 . . ?
C3 C6 H6C 109.5 . . ?
H6A C6 H6C 109.5 . . ?
H6B C6 H6C 109.5 . . ?
N2 C7 C8 108.4(4) . . ?
N2 C7 C10 107.5(4) . . ?
C8 C7 C10 111.4(4) . . ?
N2 C7 C9 107.9(3) . . ?
C8 C7 C9 111.4(4) . . ?
C10 C7 C9 110.1(4) . . ?
C7 C8 H8A 109.5 . . ?
C7 C8 H8B 109.5 . . ?
H8A C8 H8B 109.5 . . ?
C7 C8 H8C 109.5 . . ?
H8A C8 H8C 109.5 . . ?
H8B C8 H8C 109.5 . . ?
C7 C9 H9A 109.5 . . ?
C7 C9 H9B 109.5 . . ?
H9A C9 H9B 109.5 . . ?
C7 C9 H9C 109.5 . . ?
H9A C9 H9C 109.5 . . ?
H9B C9 H9C 109.5 . . ?
C7 C10 H10A 109.5 . . ?
C7 C10 H10B 109.5 . . ?
H10A C10 H10B 109.5 . . ?
C7 C10 H10C 109.5 . . ?
H10A C10 H10C 109.5 . . ?
H10B C10 H10C 109.5 . . ?
C12 C11A O1 100.4(17) . . ?
C12 C11A H11A 111.7 . . ?
O1 C11A H11A 111.7 . . ?
C12 C11A H11B 111.7 . . ?
O1 C11A H11B 111.7 . . ?
H11A C11A H11B 109.5 . . ?
O1 C11B C12 104.8(8) . . ?
O1 C11B H11C 110.8 . . ?
C12 C11B H11C 110.8 . . ?
O1 C11B H11D 110.8 . . ?
C12 C11B H11D 110.8 . . ?
H11C C11B H11D 108.9 . . ?
C11A C12 C13 107.2(11) . . ?
C13 C12 C11B 102.9(6) . . ?
C11A C12 H12A 110.3 . . ?
C13 C12 H12A 110.3 . . ?
C11B C12 H12A 139.4 . . ?
C11A C12 H12B 110.3 . . ?
C13 C12 H12B 110.3 . . ?
C11B C12 H12B 80.0 . . ?
H12A C12 H12B 108.5 . . ?
C12 C13 C14 104.4(5) . . ?
C12 C13 H13A 110.9 . . ?
C14 C13 H13A 110.9 . . ?
C12 C13 H13B 110.9 . . ?
C14 C13 H13B 110.9 . . ?
H13A C13 H13B 108.9 . . ?
O1 C14 C13 105.9(4) . . ?
O1 C14 H14A 110.6 . . ?
C13 C14 H14A 110.6 . . ?
O1 C14 H14B 110.6 . . ?
C13 C14 H14B 110.6 . . ?
H14A C14 H14B 108.7 . . ?
C1 N1 C3 122.6(3) . . ?
C1 N1 P1 113.7(3) . . ?
C3 N1 P1 123.6(3) . . ?
C2 N2 C7 122.4(4) . . ?
C2 N2 P1 113.2(3) . . ?
C7 N2 P1 124.4(3) . . ?
N2 P1 N1 90.14(17) . . ?
I3 I2 I1 179.283(15) . . ?
C14 O1 C11B 102.2(5) . . ?
C14 O1 C11A 112.0(10) . . ?

loop_
_geom_bond_atom_site_label_1
_geom_bond_atom_site_label_2
_geom_bond_distance
_geom_bond_site_symmetry_2
_geom_bond_publ_flag
C1 C2 1.353(6) . ?
C1 N1 1.366(5) . ?
C1 H1 0.9500 . ?
C2 N2 1.373(5) . ?
C2 H2 0.9500 . ?
C3 N1 1.523(5) . ?
C3 C4 1.523(7) . ?
C3 C5 1.530(6) . ?
C3 C6 1.538(6) . ?
C4 H4A 0.9800 . ?
C4 H4B 0.9800 . ?
C4 H4C 0.9800 . ?
C5 H5A 0.9800 . ?
C5 H5B 0.9800 . ?
C5 H5C 0.9800 . ?
C6 H6A 0.9800 . ?
C6 H6B 0.9800 . ?
C6 H6C 0.9800 . ?
C7 N2 1.509(5) . ?
C7 C8 1.513(7) . ?
C7 C10 1.523(6) . ?
C7 C9 1.537(6) . ?
C8 H8A 0.9800 . ?
C8 H8B 0.9800 . ?
C8 H8C 0.9800 . ?
C9 H9A 0.9800 . ?
C9 H9B 0.9800 . ?
C9 H9C 0.9800 . ?
C10 H10A 0.9800 . ?
C10 H10B 0.9800 . ?
C10 H10C 0.9800 . ?
C11A C12 1.48(3) . ?
C11A O1 1.55(3) . ?
C11A H11A 0.9900 . ?
C11A H11B 0.9900 . ?
C11B O1 1.435(9) . ?
C11B C12 1.507(13) . ?
C11B H11C 0.9900 . ?
C11B H11D 0.9900 . ?
C12 C13 1.496(8) . ?
C12 H12A 0.9900 . ?
C12 H12B 0.9900 . ?
C13 C14 1.503(7) . ?
C13 H13A 0.9900 . ?
C13 H13B 0.9900 . ?
C14 O1 1.400(6) . ?
C14 H14A 0.9900 . ?
C14 H14B 0.9900 . ?
N1 P1 1.664(3) . ?
N2 P1 1.663(4) . ?
I1 I2 3.0320(10) . ?
I2 I3 2.8349(9) . ?

loop_
_geom_torsion_atom_site_label_1
_geom_torsion_atom_site_label_2
_geom_torsion_atom_site_label_3
_geom_torsion_atom_site_label_4
_geom_torsion
_geom_torsion_site_symmetry_1
_geom_torsion_site_symmetry_2
_geom_torsion_site_symmetry_3
_geom_torsion_site_symmetry_4
_geom_torsion_publ_flag
N1 C1 C2 N2 0.6(5) . . . . ?
O1 C11A C12 C13 -27(2) . . . . ?
O1 C11A C12 C11B 61(2) . . . . ?
O1 C11B C12 C11A -73(2) . . . . ?
O1 C11B C12 C13 28.6(12) . . . . ?
C11A C12 C13 C14 32.8(19) . . . . ?
C11B C12 C13 C14 -3.3(9) . . . . ?
C12 C13 C14 O1 -23.7(6) . . . . ?
C2 C1 N1 C3 -178.7(4) . . . . ?
C2 C1 N1 P1 -0.6(5) . . . . ?
C4 C3 N1 C1 -61.6(5) . . . . ?
C5 C3 N1 C1 -179.6(4) . . . . ?
C6 C3 N1 C1 60.1(5) . . . . ?
C4 C3 N1 P1 120.6(4) . . . . ?
C5 C3 N1 P1 2.5(5) . . . . ?
C6 C3 N1 P1 -117.8(4) . . . . ?
C1 C2 N2 C7 178.6(4) . . . . ?
C1 C2 N2 P1 -0.5(5) . . . . ?
C8 C7 N2 C2 -59.2(5) . . . . ?
C10 C7 N2 C2 -179.7(4) . . . . ?
C9 C7 N2 C2 61.5(5) . . . . ?
C8 C7 N2 P1 119.7(4) . . . . ?
C10 C7 N2 P1 -0.8(5) . . . . ?
C9 C7 N2 P1 -119.5(4) . . . . ?
C2 N2 P1 N1 0.1(3) . . . . ?
C7 N2 P1 N1 -178.9(3) . . . . ?
C1 N1 P1 N2 0.3(3) . . . . ?
C3 N1 P1 N2 178.3(3) . . . . ?
C13 C14 O1 C11B 41.9(9) . . . . ?
C13 C14 O1 C11A 6.8(18) . . . . ?
C12 C11B O1 C14 -44.1(11) . . . . ?
C12 C11B O1 C11A 67(2) . . . . ?
C12 C11A O1 C14 13(3) . . . . ?
C12 C11A O1 C11B -66.8(19) . . . . ?
